data_4123546
loop_
_publ_author_name
'Shvartsbart, Artem'
'Smith, 3rd, Amos B'

_publ_section_title
;
 The daphniphyllum alkaloids: total synthesis of (-)-calyciphylline N.
;
_journal_issue 10
_journal_name_full 'Journal of the American Chemical Society'
_journal_page_first 3510
_journal_page_last 3519
_journal_paper_doi 10.1021/ja503899t
_journal_volume 137
_journal_year 2015
_chemical_formula_sum 'C21 H32 O2 Si'
_chemical_formula_weight 344.56
_space_group_IT_number 19
_symmetry_cell_setting orthorhombic
_symmetry_Int_Tables_number 19
_symmetry_space_group_name_Hall 'P 2ac 2ab'
_symmetry_space_group_name_H-M 'P 21 21 21'
_atom_sites_solution_hydrogens geom
_atom_sites_solution_primary direct
_audit_creation_method SHELXL-97
_cell_angle_alpha 90.00
_cell_angle_beta 90.00
_cell_angle_gamma 90.00
_cell_formula_units_Z 4
_cell_length_a 6.3483(4)
_cell_length_b 8.5872(5)
_cell_length_c 35.965(2)
_cell_measurement_temperature 143(1)
_cell_volume 1960.6(2)
_computing_data_collection 'Bruker APEX2'
_computing_data_reduction 'Bruker SAINT'
_computing_structure_refinement 'SHELXL-97 (Sheldrick, 2008)'
_computing_structure_solution 'SHELXS-97 (Sheldrick, 2008)'
_diffrn_ambient_temperature 143(1)
_diffrn_measured_fraction_theta_full 0.992
_diffrn_measured_fraction_theta_max 0.992
_diffrn_measurement_device 'CCD Area Detector'
_diffrn_measurement_device_type 'Bruker APEXII'
_diffrn_measurement_method 'phi and omega scans'
_diffrn_radiation_monochromator graphite
_diffrn_radiation_source 'sealed tube'
_diffrn_radiation_type MoK\a
_diffrn_radiation_wavelength 0.71073
_diffrn_reflns_av_R_equivalents 0.0282
_diffrn_reflns_av_sigmaI/netI 0.0183
_diffrn_reflns_limit_h_max 7
_diffrn_reflns_limit_h_min -7
_diffrn_reflns_limit_k_max 10
_diffrn_reflns_limit_k_min -10
_diffrn_reflns_limit_l_max 42
_diffrn_reflns_limit_l_min -42
_diffrn_reflns_number 19057
_diffrn_reflns_theta_full 25.04
_diffrn_reflns_theta_max 25.04
_diffrn_reflns_theta_min 2.44
_exptl_absorpt_coefficient_mu 0.130
_exptl_absorpt_correction_T_max 0.7452
_exptl_absorpt_correction_T_min 0.6705
_exptl_absorpt_correction_type multi-scan
_exptl_absorpt_process_details '(SADABS; Sheldrick, 2007)'
_exptl_crystal_density_diffrn 1.167
_exptl_crystal_density_method 'not measured'
_exptl_crystal_F_000 752
_exptl_crystal_size_max 0.38
_exptl_crystal_size_mid 0.35
_exptl_crystal_size_min 0.12
_refine_diff_density_max 0.252
_refine_diff_density_min -0.168
_refine_diff_density_rms 0.032
_refine_ls_abs_structure_details 'Flack H D (1983), Acta Cryst. A39, 876-881'
_refine_ls_abs_structure_Flack 0.01(10)
_refine_ls_extinction_method none
_refine_ls_goodness_of_fit_ref 1.081
_refine_ls_hydrogen_treatment constr
_refine_ls_matrix_type full
_refine_ls_number_parameters 222
_refine_ls_number_reflns 3465
_refine_ls_number_restraints 0
_refine_ls_restrained_S_all 1.081
_refine_ls_R_factor_all 0.0312
_refine_ls_R_factor_gt 0.0303
_refine_ls_shift/su_max 0.000
_refine_ls_shift/su_mean 0.000
_refine_ls_structure_factor_coef Fsqd
_refine_ls_weighting_details 'calc w=1/[\s^2^(Fo^2^)+(0.0390P)^2^+0.5007P] where P=(Fo^2^+2Fc^2^)/3'
_refine_ls_weighting_scheme calc
_refine_ls_wR_factor_gt 0.0768
_refine_ls_wR_factor_ref 0.0777
_reflns_number_gt 3382
_reflns_number_total 3465
_reflns_threshold_expression >2sigma(I)
_cod_data_source_file ja503899t_si_002.cif
_cod_data_source_block shelxl
_cod_depositor_comments
;
The following automatic conversions were performed:
'_atom_site_symetry_multiplicity' tag replaced with
'_atom_site_symmetry_multiplicity' tag as specified in the
replacement file
'/usr/data/users/saulius/crontab/automatic-downloads/current/ACS/lib/lists/replacement-tags.lst'.

Automatic conversion script
Id: cif_correct_tags 3137 2015-03-23 15:08:43Z antanas 
;
_cod_original_sg_symbol_H-M 'P 21 21 21 '
_cod_database_code 4123546

loop_
_symmetry_equiv_pos_as_xyz
'x, y, z'
'x+1/2, -y+1/2, -z'
'-x, y+1/2, -z+1/2'
'-x+1/2, -y, z+1/2'

loop_
_atom_site_label
_atom_site_type_symbol
_atom_site_fract_x
_atom_site_fract_y
_atom_site_fract_z
_atom_site_U_iso_or_equiv
_atom_site_adp_type
_atom_site_occupancy
_atom_site_symmetry_multiplicity
_atom_site_calc_flag
_atom_site_refinement_flags
C1 C 0.2995(3) 0.7318(2) 0.07155(5) 0.0326(4) Uani 1 1 d .
H1a H 0.4314 0.7588 0.0595 0.043 Uiso 1 1 calc R
H1b H 0.1972 0.8111 0.0650 0.043 Uiso 1 1 calc R
C2 C 0.2245(3) 0.57633(19) 0.05617(4) 0.0286(4) Uani 1 1 d .
H2 H 0.0873 0.5545 0.0675 0.038 Uiso 1 1 calc R
C3 C 0.3702(2) 0.43837(18) 0.06560(4) 0.0221(3) Uani 1 1 d .
C4 C 0.3750(2) 0.40996(18) 0.10886(4) 0.0211(3) Uani 1 1 d .
H4 H 0.2299 0.3842 0.1158 0.028 Uiso 1 1 calc R
C5 C 0.7274(3) 0.6284(2) 0.14124(6) 0.0444(5) Uani 1 1 d .
H5a H 0.7945 0.6351 0.1174 0.067 Uiso 1 1 calc R
H5b H 0.7873 0.5437 0.1551 0.067 Uiso 1 1 calc R
H5c H 0.7486 0.7240 0.1546 0.067 Uiso 1 1 calc R
C6 C 0.3157(3) 0.6088(2) 0.18143(5) 0.0372(4) Uani 1 1 d .
H6a H 0.3397 0.7108 0.1915 0.056 Uiso 1 1 calc R
H6b H 0.3761 0.5321 0.1977 0.056 Uiso 1 1 calc R
H6c H 0.1669 0.5910 0.1792 0.056 Uiso 1 1 calc R
C7 C 0.1876(3) 0.5963(2) 0.01442(5) 0.0428(4) Uani 1 1 d .
H7a H 0.0968 0.6840 0.0103 0.064 Uiso 1 1 calc R
H7b H 0.1228 0.5040 0.0046 0.064 Uiso 1 1 calc R
H7c H 0.3199 0.6135 0.0022 0.064 Uiso 1 1 calc R
C8 C 0.2982(2) 0.28668(18) 0.04834(4) 0.0239(3) Uani 1 1 d .
H8 H 0.1804 0.2809 0.0330 0.032 Uiso 1 1 calc R
C9 C 0.4130(3) 0.16307(19) 0.05641(4) 0.0255(3) Uani 1 1 d .
H9 H 0.3817 0.0647 0.0471 0.034 Uiso 1 1 calc R
C10 C 0.5984(3) 0.19199(18) 0.08171(4) 0.0260(3) Uani 1 1 d .
C11 C 0.5085(2) 0.26232(18) 0.11857(4) 0.0240(3) Uani 1 1 d .
H11 H 0.6281 0.2960 0.1338 0.032 Uiso 1 1 calc R
C12 C 0.6001(2) 0.46234(19) 0.05214(4) 0.0286(4) Uani 1 1 d .
H12a H 0.6024 0.4748 0.0253 0.038 Uiso 1 1 calc R
H12b H 0.6583 0.5558 0.0633 0.038 Uiso 1 1 calc R
C13 C 0.7333(3) 0.3201(2) 0.06336(5) 0.0300(4) Uani 1 1 d .
H13a H 0.8423 0.3528 0.0806 0.040 Uiso 1 1 calc R
H13b H 0.8017 0.2779 0.0414 0.040 Uiso 1 1 calc R
C14 C 0.7336(3) 0.0478(2) 0.08865(5) 0.0350(4) Uani 1 1 d .
H14a H 0.6464 -0.0351 0.0979 0.053 Uiso 1 1 calc R
H14b H 0.8404 0.0717 0.1067 0.053 Uiso 1 1 calc R
H14c H 0.7989 0.0160 0.0658 0.053 Uiso 1 1 calc R
C15 C 0.3833(3) 0.14229(18) 0.14111(4) 0.0295(4) Uani 1 1 d .
H15a H 0.2600 0.1113 0.1270 0.039 Uiso 1 1 calc R
H15b H 0.4698 0.0504 0.1448 0.039 Uiso 1 1 calc R
C16 C 0.3132(3) 0.2040(2) 0.17892(4) 0.0323(4) Uani 1 1 d .
H16a H 0.4340 0.2483 0.1916 0.043 Uiso 1 1 calc R
H16b H 0.2115 0.2869 0.1751 0.043 Uiso 1 1 calc R
C17 C 0.2167(3) 0.08159(18) 0.20319(4) 0.0281(3) Uani 1 1 d .
C18 C 0.0151(3) 0.0007(2) 0.19285(5) 0.0342(4) Uani 1 1 d .
H18a H 0.0342 -0.0636 0.1709 0.045 Uiso 1 1 calc R
H18b H -0.0962 0.0755 0.1881 0.045 Uiso 1 1 calc R
C19 C -0.0363(3) -0.0997(2) 0.22704(5) 0.0385(4) Uani 1 1 d .
H19a H -0.1638 -0.0633 0.2391 0.051 Uiso 1 1 calc R
H19b H -0.0551 -0.2078 0.2200 0.051 Uiso 1 1 calc R
C20 C 0.1516(3) -0.0815(2) 0.25247(5) 0.0383(4) Uani 1 1 d .
C21 C 0.2910(3) 0.0325(2) 0.23559(5) 0.0353(4) Uani 1 1 d .
H21 H 0.4164 0.0667 0.2462 0.047 Uiso 1 1 calc R
O1 O 0.3298(2) 0.73512(13) 0.11042(3) 0.0381(3) Uani 1 1 d .
O2 O 0.1764(3) -0.14927(19) 0.28200(4) 0.0620(5) Uani 1 1 d .
Si1 Si 0.44008(7) 0.59445(5) 0.134833(12) 0.02619(12) Uani 1 1 d .

loop_
_atom_site_aniso_label
_atom_site_aniso_U_11
_atom_site_aniso_U_22
_atom_site_aniso_U_33
_atom_site_aniso_U_23
_atom_site_aniso_U_13
_atom_site_aniso_U_12
C1 0.0371(9) 0.0259(8) 0.0347(9) 0.0046(7) -0.0068(7) -0.0013(8)
C2 0.0257(8) 0.0290(8) 0.0311(8) 0.0037(7) -0.0054(6) -0.0045(7)
C3 0.0219(7) 0.0237(8) 0.0208(7) 0.0000(6) -0.0005(6) -0.0066(6)
C4 0.0195(7) 0.0215(7) 0.0224(7) 0.0001(6) 0.0006(5) -0.0030(6)
C5 0.0364(10) 0.0434(11) 0.0535(12) -0.0112(9) -0.0093(9) -0.0102(8)
C6 0.0505(11) 0.0327(9) 0.0283(8) -0.0098(7) -0.0006(8) -0.0006(9)
C7 0.0519(11) 0.0385(10) 0.0379(10) 0.0074(8) -0.0171(8) -0.0030(10)
C8 0.0193(7) 0.0300(8) 0.0222(7) -0.0027(6) 0.0018(6) -0.0054(6)
C9 0.0242(8) 0.0266(7) 0.0258(7) -0.0065(6) 0.0054(6) -0.0046(7)
C10 0.0224(8) 0.0275(8) 0.0281(8) -0.0009(6) 0.0019(6) -0.0003(7)
C11 0.0248(7) 0.0239(8) 0.0233(7) -0.0008(6) -0.0024(6) -0.0015(6)
C12 0.0248(8) 0.0333(8) 0.0276(8) 0.0034(7) 0.0034(6) -0.0099(7)
C13 0.0185(8) 0.0399(9) 0.0317(8) -0.0031(7) 0.0024(7) -0.0052(7)
C14 0.0316(9) 0.0362(10) 0.0374(9) -0.0035(7) 0.0009(7) 0.0050(8)
C15 0.0358(9) 0.0227(7) 0.0301(8) 0.0021(6) 0.0009(7) -0.0017(6)
C16 0.0425(10) 0.0259(8) 0.0284(8) -0.0001(7) 0.0014(8) -0.0056(8)
C17 0.0361(9) 0.0230(7) 0.0252(7) -0.0029(7) 0.0047(7) 0.0009(7)
C18 0.0396(10) 0.0324(9) 0.0305(9) 0.0027(7) -0.0023(8) -0.0032(7)
C19 0.0422(10) 0.0391(9) 0.0342(9) -0.0002(8) 0.0105(8) -0.0072(9)
C20 0.0530(11) 0.0357(9) 0.0262(8) 0.0022(8) 0.0059(8) 0.0028(9)
C21 0.0378(10) 0.0385(10) 0.0296(8) 0.0009(7) -0.0016(8) -0.0016(8)
O1 0.0568(8) 0.0231(6) 0.0342(6) -0.0022(5) -0.0084(6) 0.0017(6)
O2 0.0825(11) 0.0654(10) 0.0381(8) 0.0229(7) -0.0041(8) -0.0076(9)
Si1 0.0293(2) 0.0228(2) 0.0264(2) -0.00349(18) -0.00369(18) -0.00263(19)

loop_
_atom_type_symbol
_atom_type_description
_atom_type_scat_dispersion_real
_atom_type_scat_dispersion_imag
_atom_type_scat_source
C C 0.0033 0.0016 'International Tables Vol C Tables 4.2.6.8 and 6.1.1.4'
H H 0.0000 0.0000 'International Tables Vol C Tables 4.2.6.8 and 6.1.1.4'
O O 0.0106 0.0060 'International Tables Vol C Tables 4.2.6.8 and 6.1.1.4'
Si Si 0.0817 0.0704 'International Tables Vol C Tables 4.2.6.8 and 6.1.1.4'

loop_
_geom_angle_atom_site_label_1
_geom_angle_atom_site_label_2
_geom_angle_atom_site_label_3
_geom_angle
O1 C1 C2 114.85(13)
C1 C2 C7 107.85(14)
C1 C2 C3 113.99(13)
C7 C2 C3 113.23(14)
C8 C3 C2 112.95(12)
C8 C3 C12 105.69(12)
C2 C3 C12 113.20(13)
C8 C3 C4 106.12(12)
C2 C3 C4 110.39(12)
C12 C3 C4 108.08(12)
C11 C4 C3 110.88(12)
C11 C4 Si1 116.87(10)
C3 C4 Si1 111.32(10)
C9 C8 C3 115.79(13)
C8 C9 C10 115.54(14)
C9 C10 C14 113.80(14)
C9 C10 C13 107.02(13)
C14 C10 C13 109.66(13)
C9 C10 C11 106.86(12)
C14 C10 C11 112.30(13)
C13 C10 C11 106.84(12)
C15 C11 C10 112.18(12)
C15 C11 C4 112.46(12)
C10 C11 C4 108.75(12)
C13 C12 C3 109.26(12)
C12 C13 C10 111.90(13)
C16 C15 C11 112.89(13)
C17 C16 C15 113.27(13)
C21 C17 C16 126.15(16)
C21 C17 C18 111.94(15)
C16 C17 C18 121.90(14)
C17 C18 C19 104.01(14)
C20 C19 C18 105.00(15)
O2 C20 C21 127.32(19)
O2 C20 C19 125.37(19)
C21 C20 C19 107.30(14)
C17 C21 C20 111.40(16)
C1 O1 Si1 124.78(11)
O1 Si1 C6 104.55(8)
O1 Si1 C5 111.53(9)
C6 Si1 C5 107.13(9)
O1 Si1 C4 105.00(6)
C6 Si1 C4 114.20(7)
C5 Si1 C4 114.07(8)

loop_
_geom_bond_atom_site_label_1
_geom_bond_atom_site_label_2
_geom_bond_distance
C1 O1 1.411(2)
C1 C2 1.522(2)
C2 C7 1.529(2)
C2 C3 1.541(2)
C3 C8 1.514(2)
C3 C12 1.551(2)
C3 C4 1.575(2)
C4 C11 1.564(2)
C4 Si1 1.8848(15)
C5 Si1 1.8617(19)
C6 Si1 1.8569(17)
C8 C9 1.320(2)
C9 C10 1.508(2)
C10 C14 1.527(2)
C10 C13 1.543(2)
C10 C11 1.565(2)
C11 C15 1.533(2)
C12 C13 1.539(2)
C15 C16 1.526(2)
C16 C17 1.498(2)
C17 C21 1.326(2)
C17 C18 1.503(2)
C18 C19 1.537(2)
C19 C20 1.511(3)
C20 O2 1.221(2)
C20 C21 1.453(3)
O1 Si1 1.6494(13)
